data_1574165
loop_
_publ_author_name
'Szych, Lilian S.'
'Bresien, Jonas'
'Fischer, Lukas'
'Ernst, Moritz J.'
'Goicoechea, Jose M.'

_publ_section_title
;
 Reactivity of an arsanyl-phosphagallene: decarbonylation of CO2 and COS
 to form phosphaketenes
;
_journal_issue 17
_journal_name_full 'Chemical Science'
_journal_page_first 7397
_journal_page_last 7410
_journal_paper_doi 10.1039/D5SC00295H
_journal_volume 16
_journal_year 2025
_chemical_formula_moiety 'C56 H79 Ga N4 P2 S2, 2(C6 H14)'
_chemical_formula_sum 'C68 H107 Ga N4 P2 S2'
_chemical_formula_weight 1176.35
_chemical_name_systematic
;
 [(NDipp)2(CMe)2CH]Ga(CS2)PP[{N(2,6-iPr-C6H3)}2(CH2)2]*2hex
;
_space_group_crystal_system monoclinic
_space_group_IT_number 4
_space_group_name_Hall 'P 2yb'
_space_group_name_H-M_alt 'P 1 21 1'
_atom_sites_solution_hydrogens geom
_audit_creation_method SHELXL-2018/1
_audit_update_record
;
2024-12-12 deposited with the CCDC.	2025-03-17 downloaded from the CCDC.
;
_cell_angle_alpha 90
_cell_angle_beta 92.9460(10)
_cell_angle_gamma 90
_cell_formula_units_Z 2
_cell_length_a 15.32280(10)
_cell_length_b 14.21790(10)
_cell_length_c 15.46520(10)
_cell_measurement_reflns_used 37743
_cell_measurement_temperature 150(2)
_cell_measurement_theta_max 76.4060
_cell_measurement_theta_min 4.1670
_cell_volume 3364.77(4)
_computing_cell_refinement 'CrysAlisPro 1.171.42.72a (Rigaku OD, 2022)'
_computing_data_collection 'CrysAlisPro 1.171.42.72a (Rigaku OD, 2022)'
_computing_data_reduction 'CrysAlisPro 1.171.42.72a (Rigaku OD, 2022)'
_computing_structure_refinement 'SHELXL-2018/1 (Sheldrick, 2018)'
_computing_structure_solution 'SHELXS-97 (Sheldrick, 1990)'
_diffrn_ambient_temperature 150(2)
_diffrn_detector 'CCD plate'
_diffrn_detector_area_resol_mean 10.5035
_diffrn_detector_type Atlas
_diffrn_measured_fraction_theta_full 1.000
_diffrn_measured_fraction_theta_max 0.995
_diffrn_measurement_device 'four-circle diffractometer'
_diffrn_measurement_device_type 'SuperNova, Dual, Cu at home/near, Atlas'
_diffrn_measurement_method '\w scans'
_diffrn_radiation_type CuK\a
_diffrn_radiation_wavelength 1.54184
_diffrn_reflns_av_R_equivalents 0.0298
_diffrn_reflns_av_unetI/netI 0.0293
_diffrn_reflns_Laue_measured_fraction_full 1.000
_diffrn_reflns_Laue_measured_fraction_max 0.995
_diffrn_reflns_limit_h_max 19
_diffrn_reflns_limit_h_min -18
_diffrn_reflns_limit_k_max 17
_diffrn_reflns_limit_k_min -17
_diffrn_reflns_limit_l_max 19
_diffrn_reflns_limit_l_min -19
_diffrn_reflns_number 51668
_diffrn_reflns_point_group_measured_fraction_full 1.000
_diffrn_reflns_point_group_measured_fraction_max 0.990
_diffrn_reflns_theta_full 67.684
_diffrn_reflns_theta_max 76.469
_diffrn_reflns_theta_min 3.961
_diffrn_source 'micro-focus sealed X-ray tube'
_diffrn_source_type 'SuperNova (Cu) X-ray Source'
_exptl_absorpt_coefficient_mu 1.888
_exptl_absorpt_correction_T_max 1.00000
_exptl_absorpt_correction_T_min 0.91596
_exptl_absorpt_correction_type multi-scan
_exptl_absorpt_process_details
;
CrysAlisPro 1.171.42.72a (Rigaku Oxford Diffraction, 2022)
Empirical absorption correction using spherical harmonics,
implemented in SCALE3 ABSPACK scaling algorithm.
;
_exptl_crystal_colour orange
_exptl_crystal_density_diffrn 1.161
_exptl_crystal_description plate
_exptl_crystal_F_000 1272
_exptl_crystal_size_max 0.140
_exptl_crystal_size_mid 0.100
_exptl_crystal_size_min 0.020
_refine_diff_density_max 0.254
_refine_diff_density_min -0.201
_refine_diff_density_rms 0.039
_refine_ls_abs_structure_details
;
 Flack x determined using 6354 quotients [(I+)-(I-)]/[(I+)+(I-)]
 (Parsons, Flack and Wagner, Acta Cryst. B69 (2013) 249-259).
;
_refine_ls_abs_structure_Flack -0.015(5)
_refine_ls_extinction_method none
_refine_ls_goodness_of_fit_ref 1.040
_refine_ls_hydrogen_treatment constr
_refine_ls_matrix_type full
_refine_ls_number_parameters 767
_refine_ls_number_reflns 14011
_refine_ls_number_restraints 106
_refine_ls_restrained_S_all 1.052
_refine_ls_R_factor_all 0.0262
_refine_ls_R_factor_gt 0.0250
_refine_ls_shift/su_max 0.001
_refine_ls_shift/su_mean 0.000
_refine_ls_structure_factor_coef Fsqd
_refine_ls_weighting_details 'w=1/[\s^2^(Fo^2^)+(0.0385P)^2^+0.3566P] where P=(Fo^2^+2Fc^2^)/3'
_refine_ls_weighting_scheme calc
_refine_ls_wR_factor_gt 0.0631
_refine_ls_wR_factor_ref 0.0641
_reflns_Friedel_coverage 0.908
_reflns_Friedel_fraction_full 1.000
_reflns_Friedel_fraction_max 0.983
_reflns_number_gt 13666
_reflns_number_total 14011
_reflns_threshold_expression 'I > 2\s(I)'
_cod_data_source_file d5sc00295h3.cif
_cod_data_source_block LS049_2
_cod_depositor_comments 'Adding full bibliography for 1574160--1574169.cif.'
_cod_original_sg_symbol_H-M 'P 21'
_cod_database_code 1574165
_shelx_shelxl_version_number 2018/1
_shelx_space_group_comment
;
The symmetry employed for this shelxl refinement is uniquely defined
by the following loop, which should always be used as a source of
symmetry information in preference to the above space-group names.
They are only intended as comments.
;
_shelx_estimated_absorpt_t_min 0.778
_shelx_estimated_absorpt_t_max 0.963

loop_
_space_group_symop_operation_xyz
'x, y, z'
'-x, y+1/2, -z'

loop_
_atom_site_label
_atom_site_type_symbol
_atom_site_fract_x
_atom_site_fract_y
_atom_site_fract_z
_atom_site_U_iso_or_equiv
_atom_site_adp_type
_atom_site_occupancy
_atom_site_site_symmetry_order
_atom_site_calc_flag
_atom_site_refinement_flags_posn
_atom_site_refinement_flags_adp
_atom_site_refinement_flags_occupancy
_atom_site_disorder_assembly
_atom_site_disorder_group
Ga1 Ga 0.72925(2) 0.39323(2) 0.23865(2) 0.01707(6) Uani 1 1 d . . . . .
P1 P 0.72950(3) 0.23463(3) 0.21385(3) 0.01990(10) Uani 1 1 d . . . . .
P2 P 0.62744(3) 0.23546(3) 0.12150(3) 0.01442(9) Uani 1 1 d . . . . .
C1 C 0.57594(12) 0.35391(14) 0.10240(12) 0.0178(3) Uani 1 1 d . . . . .
S1 S 0.62065(3) 0.45414(3) 0.14760(3) 0.02435(10) Uani 1 1 d . . . . .
S2 S 0.48798(3) 0.35921(4) 0.03667(3) 0.02214(10) Uani 1 1 d . . . . .
N1 N 0.54638(10) 0.15887(12) 0.13620(11) 0.0169(3) Uani 1 1 d . . . . .
N2 N 0.64383(11) 0.19391(12) 0.02189(11) 0.0178(3) Uani 1 1 d . . . . .
N3 N 0.71040(11) 0.44360(12) 0.35599(11) 0.0202(3) Uani 1 1 d . . . . .
N4 N 0.83920(11) 0.46438(12) 0.22607(11) 0.0201(3) Uani 1 1 d . . . . .
C2 C 0.51078(13) 0.11406(15) 0.05630(13) 0.0216(4) Uani 1 1 d . . . . .
H2A H 0.449505 0.134049 0.043994 0.026 Uiso 1 1 calc R U . . .
H2B H 0.511942 0.044774 0.062594 0.026 Uiso 1 1 calc R U . . .
C3 C 0.56757(13) 0.14435(15) -0.01773(13) 0.0215(4) Uani 1 1 d . . . . .
H3A H 0.586540 0.088648 -0.050270 0.026 Uiso 1 1 calc R U . . .
H3B H 0.534177 0.186497 -0.058221 0.026 Uiso 1 1 calc R U . . .
C4 C 0.51368(13) 0.12321(14) 0.21593(13) 0.0186(4) Uani 1 1 d . . . . .
C5 C 0.55570(13) 0.04695(15) 0.25867(13) 0.0204(4) Uani 1 1 d . . . . .
C6 C 0.51807(15) 0.00898(16) 0.33110(14) 0.0256(4) Uani 1 1 d . . . . .
H6 H 0.545438 -0.042955 0.360058 0.031 Uiso 1 1 calc R U . . .
C7 C 0.44188(16) 0.04520(19) 0.36166(15) 0.0318(5) Uani 1 1 d . . . . .
H7 H 0.417930 0.019234 0.411837 0.038 Uiso 1 1 calc R U . . .
C8 C 0.40072(15) 0.11951(19) 0.31874(15) 0.0301(5) Uani 1 1 d . . . . .
H8 H 0.348269 0.144191 0.339826 0.036 Uiso 1 1 calc R U . . .
C9 C 0.43480(13) 0.15896(15) 0.24495(14) 0.0222(4) Uani 1 1 d . . . . .
C10 C 0.63784(14) 0.00085(14) 0.22784(13) 0.0221(4) Uani 1 1 d . . . . .
H10 H 0.662342 0.042613 0.183057 0.026 Uiso 1 1 calc R U . . .
C11 C 0.70801(15) -0.01224(19) 0.30074(16) 0.0312(5) Uani 1 1 d . . . . .
H11A H 0.721299 0.048629 0.328085 0.047 Uiso 1 1 calc R U . . .
H11B H 0.761051 -0.037910 0.276901 0.047 Uiso 1 1 calc R U . . .
H11C H 0.686674 -0.055832 0.343967 0.047 Uiso 1 1 calc R U . . .
C12 C 0.61591(16) -0.09427(17) 0.18527(17) 0.0331(5) Uani 1 1 d . . . . .
H12A H 0.593057 -0.137039 0.228363 0.050 Uiso 1 1 calc R U . . .
H12B H 0.668857 -0.121292 0.162414 0.050 Uiso 1 1 calc R U . . .
H12C H 0.571789 -0.085249 0.137847 0.050 Uiso 1 1 calc R U . . .
C13 C 0.38713(13) 0.24015(16) 0.20032(14) 0.0235(4) Uani 1 1 d . . . . .
H13 H 0.410126 0.246463 0.141244 0.028 Uiso 1 1 calc R U . . .
C14 C 0.40791(19) 0.33115(18) 0.24895(18) 0.0377(6) Uani 1 1 d . . . . .
H14A H 0.383840 0.328258 0.306383 0.057 Uiso 1 1 calc R U . . .
H14B H 0.381865 0.384281 0.216552 0.057 Uiso 1 1 calc R U . . .
H14C H 0.471405 0.339497 0.255217 0.057 Uiso 1 1 calc R U . . .
C15 C 0.28855(15) 0.2240(2) 0.18892(19) 0.0378(6) Uani 1 1 d . . . . .
H15A H 0.277329 0.162990 0.161096 0.057 Uiso 1 1 calc R U . . .
H15B H 0.262160 0.274045 0.152652 0.057 Uiso 1 1 calc R U . . .
H15C H 0.262975 0.224736 0.245712 0.057 Uiso 1 1 calc R U . . .
C16 C 0.72197(13) 0.19569(15) -0.02631(13) 0.0198(4) Uani 1 1 d . . . . .
C17 C 0.77748(14) 0.11657(16) -0.02230(14) 0.0230(4) Uani 1 1 d . . . . .
C18 C 0.85331(15) 0.11862(18) -0.06887(16) 0.0300(5) Uani 1 1 d . . . . .
H18 H 0.891519 0.065958 -0.066584 0.036 Uiso 1 1 calc R U . . .
C19 C 0.87367(16) 0.1960(2) -0.11821(17) 0.0342(5) Uani 1 1 d . . . . .
H19 H 0.926748 0.197374 -0.147347 0.041 Uiso 1 1 calc R U . . .
C20 C 0.81658(16) 0.27123(18) -0.12501(16) 0.0315(5) Uani 1 1 d . . . . .
H20 H 0.830473 0.323655 -0.159824 0.038 Uiso 1 1 calc R U . . .
C21 C 0.73860(14) 0.27157(16) -0.08150(14) 0.0234(4) Uani 1 1 d . . . . .
C22 C 0.75667(14) 0.02809(15) 0.02748(15) 0.0250(4) Uani 1 1 d . . . . .
H22 H 0.700315 0.038696 0.055852 0.030 Uiso 1 1 calc R U . . .
C23 C 0.82717(16) 0.00677(18) 0.09880(17) 0.0321(5) Uani 1 1 d . . . . .
H23A H 0.883889 -0.000204 0.072971 0.048 Uiso 1 1 calc R U . . .
H23B H 0.812533 -0.051688 0.128350 0.048 Uiso 1 1 calc R U . . .
H23C H 0.830130 0.058569 0.140653 0.048 Uiso 1 1 calc R U . . .
C24 C 0.74410(18) -0.05572(18) -0.03410(19) 0.0367(5) Uani 1 1 d . . . . .
H24A H 0.698653 -0.040799 -0.078905 0.055 Uiso 1 1 calc R U . . .
H24B H 0.726480 -0.111040 -0.001462 0.055 Uiso 1 1 calc R U . . .
H24C H 0.799125 -0.068955 -0.061356 0.055 Uiso 1 1 calc R U . . .
C25 C 0.67307(14) 0.34950(17) -0.10073(14) 0.0248(4) Uani 1 1 d . . . . .
H25 H 0.621391 0.338008 -0.065217 0.030 Uiso 1 1 calc R U . . .
C26 C 0.70975(19) 0.4461(2) -0.0770(2) 0.0395(6) Uani 1 1 d . . . . .
H26A H 0.730874 0.446276 -0.016133 0.059 Uiso 1 1 calc R U . . .
H26B H 0.663776 0.493550 -0.085966 0.059 Uiso 1 1 calc R U . . .
H26C H 0.758232 0.460708 -0.113730 0.059 Uiso 1 1 calc R U . . .
C27 C 0.64179(19) 0.3473(2) -0.19592(19) 0.0433(6) Uani 1 1 d . . . . .
H27A H 0.690668 0.362289 -0.231976 0.065 Uiso 1 1 calc R U . . .
H27B H 0.595124 0.393675 -0.206218 0.065 Uiso 1 1 calc R U . . .
H27C H 0.619483 0.284392 -0.210738 0.065 Uiso 1 1 calc R U . . .
C28 C 0.77589(14) 0.47745(16) 0.40661(14) 0.0245(4) Uani 1 1 d . . . . .
C29 C 0.85983(14) 0.49405(18) 0.37889(15) 0.0284(4) Uani 1 1 d . . . . .
H29 H 0.903728 0.506043 0.423145 0.034 Uiso 1 1 calc R U . . .
C30 C 0.88725(13) 0.49521(16) 0.29401(15) 0.0244(4) Uani 1 1 d . . . . .
C31 C 0.76213(17) 0.5022(2) 0.50022(15) 0.0353(5) Uani 1 1 d . . . . .
H31A H 0.701871 0.523576 0.505737 0.053 Uiso 1 1 calc R U . . .
H31B H 0.802626 0.552459 0.518858 0.053 Uiso 1 1 calc R U . . .
H31C H 0.772997 0.446564 0.536602 0.053 Uiso 1 1 calc R U . . .
C32 C 0.97705(16) 0.5368(2) 0.28395(17) 0.0363(6) Uani 1 1 d . . . . .
H32A H 1.021573 0.493345 0.308097 0.054 Uiso 1 1 calc R U . . .
H32B H 0.981619 0.596926 0.314829 0.054 Uiso 1 1 calc R U . . .
H32C H 0.986127 0.547064 0.222394 0.054 Uiso 1 1 calc R U . . .
C33 C 0.62338(14) 0.44206(16) 0.38854(13) 0.0229(4) Uani 1 1 d . . . . .
C34 C 0.59710(15) 0.36732(16) 0.44037(14) 0.0268(5) Uani 1 1 d . . . . .
C35 C 0.51165(17) 0.3696(2) 0.46930(15) 0.0351(6) Uani 1 1 d . . . . .
H35 H 0.491877 0.318961 0.503327 0.042 Uiso 1 1 calc R U . . .
C36 C 0.45609(16) 0.4431(2) 0.44959(17) 0.0393(6) Uani 1 1 d . . . . .
H36 H 0.398778 0.443144 0.470289 0.047 Uiso 1 1 calc R U . . .
C37 C 0.48344(16) 0.5169(2) 0.39970(16) 0.0353(5) Uani 1 1 d . . . . .
H37 H 0.444651 0.567645 0.386660 0.042 Uiso 1 1 calc R U . . .
C38 C 0.56699(15) 0.51817(17) 0.36816(14) 0.0273(4) Uani 1 1 d . . . . .
C39 C 0.65670(18) 0.28734(18) 0.46869(15) 0.0324(5) Uani 1 1 d . . . . .
H39 H 0.715415 0.298424 0.445178 0.039 Uiso 1 1 calc R U . . .
C40 C 0.6217(2) 0.1930(2) 0.43444(18) 0.0437(7) Uani 1 1 d . . . . .
H40A H 0.565307 0.179840 0.458975 0.066 Uiso 1 1 calc R U . . .
H40B H 0.663280 0.142987 0.451225 0.066 Uiso 1 1 calc R U . . .
H40C H 0.614248 0.195595 0.371172 0.066 Uiso 1 1 calc R U . . .
C41 C 0.6675(3) 0.2821(2) 0.56821(18) 0.0479(7) Uani 1 1 d . . . . .
H41A H 0.681860 0.344597 0.591499 0.072 Uiso 1 1 calc R U . . .
H41B H 0.714754 0.238137 0.584846 0.072 Uiso 1 1 calc R U . . .
H41C H 0.612889 0.260077 0.591568 0.072 Uiso 1 1 calc R U . . .
C42 C 0.59610(17) 0.60312(17) 0.31726(17) 0.0315(5) Uani 1 1 d . . . . .
H42 H 0.644926 0.582479 0.281192 0.038 Uiso 1 1 calc R U . . .
C43 C 0.5238(2) 0.6431(2) 0.2561(2) 0.0459(7) Uani 1 1 d . . . . .
H43A H 0.497332 0.592140 0.221072 0.069 Uiso 1 1 calc R U . . .
H43B H 0.548624 0.690039 0.218045 0.069 Uiso 1 1 calc R U . . .
H43C H 0.479030 0.672721 0.290082 0.069 Uiso 1 1 calc R U . . .
C44 C 0.6316(3) 0.6804(2) 0.3786(2) 0.0557(8) Uani 1 1 d . . . . .
H44A H 0.586904 0.697482 0.418849 0.084 Uiso 1 1 calc R U . . .
H44B H 0.646848 0.735805 0.344774 0.084 Uiso 1 1 calc R U . . .
H44C H 0.683783 0.657349 0.411229 0.084 Uiso 1 1 calc R U . . .
C45 C 0.87068(13) 0.48076(15) 0.14040(13) 0.0211(4) Uani 1 1 d . . . . .
C46 C 0.92695(14) 0.41530(15) 0.10453(15) 0.0251(4) Uani 1 1 d . . . . .
C47 C 0.95569(15) 0.43438(19) 0.02126(16) 0.0318(5) Uani 1 1 d . . . . .
H47 H 0.992163 0.390273 -0.005628 0.038 Uiso 1 1 calc R U . . .
C48 C 0.93178(16) 0.5160(2) -0.02186(16) 0.0344(5) Uani 1 1 d . . . . .
H48 H 0.952416 0.527875 -0.077703 0.041 Uiso 1 1 calc R U . . .
C49 C 0.87785(16) 0.58080(18) 0.01574(16) 0.0312(5) Uani 1 1 d . . . . .
H49 H 0.862784 0.637319 -0.014196 0.037 Uiso 1 1 calc R U . . .
C50 C 0.84541(14) 0.56417(16) 0.09691(15) 0.0256(4) Uani 1 1 d . . . . .
C51 C 0.96096(14) 0.32844(16) 0.15265(17) 0.0285(5) Uani 1 1 d . . . . .
H51 H 0.932474 0.324788 0.209300 0.034 Uiso 1 1 calc R U . . .
C52 C 0.94000(17) 0.2389(2) 0.1021(2) 0.0408(6) Uani 1 1 d . . . . .
H52A H 0.876907 0.235396 0.088569 0.061 Uiso 1 1 calc R U . . .
H52B H 0.958646 0.184284 0.136987 0.061 Uiso 1 1 calc R U . . .
H52C H 0.970937 0.239407 0.048215 0.061 Uiso 1 1 calc R U . . .
C53 C 1.06058(18) 0.3336(2) 0.1707(3) 0.0489(8) Uani 1 1 d . . . . .
H53A H 1.079547 0.281322 0.208508 0.073 Uiso 1 1 calc R U . . .
H53B H 1.075791 0.393365 0.199160 0.073 Uiso 1 1 calc R U . . .
H53C H 1.089809 0.329258 0.115956 0.073 Uiso 1 1 calc R U . . .
C54 C 0.78723(17) 0.63740(17) 0.13653(17) 0.0307(5) Uani 1 1 d . . . . .
H54 H 0.759119 0.607454 0.186576 0.037 Uiso 1 1 calc R U . . .
C55 C 0.71461(18) 0.67185(19) 0.0731(2) 0.0388(6) Uani 1 1 d . . . . .
H55A H 0.740011 0.709343 0.027573 0.058 Uiso 1 1 calc R U . . .
H55B H 0.673505 0.710658 0.104036 0.058 Uiso 1 1 calc R U . . .
H55C H 0.683676 0.617692 0.047091 0.058 Uiso 1 1 calc R U . . .
C56 C 0.8411(2) 0.7211(2) 0.1713(3) 0.0564(9) Uani 1 1 d . . . . .
H56A H 0.889149 0.698435 0.210035 0.085 Uiso 1 1 calc R U . . .
H56B H 0.803643 0.763191 0.203308 0.085 Uiso 1 1 calc R U . . .
H56C H 0.864880 0.755411 0.122847 0.085 Uiso 1 1 calc R U . . .
C1S C 0.7453(4) 0.0611(4) 0.7178(3) 0.0807(13) Uani 1 1 d D . . . .
H1S1 H 0.740248 0.129664 0.722194 0.121 Uiso 1 1 calc R U . . .
H1S2 H 0.687625 0.032472 0.723080 0.121 Uiso 1 1 calc R U . . .
H1S3 H 0.785412 0.037894 0.764405 0.121 Uiso 1 1 calc R U . . .
C2S C 0.7800(2) 0.0355(3) 0.6314(3) 0.0614(9) Uani 1 1 d D . . . .
H2S1 H 0.837456 0.066233 0.626210 0.074 Uiso 1 1 calc R U . . .
H2S2 H 0.739787 0.060817 0.584934 0.074 Uiso 1 1 calc R U . . .
C3S C 0.7904(2) -0.0697(3) 0.6178(3) 0.0595(9) Uani 1 1 d D . . . .
H3S1 H 0.830082 -0.094665 0.664825 0.071 Uiso 1 1 calc R U . . .
H3S2 H 0.732744 -0.099960 0.623047 0.071 Uiso 1 1 calc R U . . .
C4S C 0.8253(3) -0.0978(3) 0.5327(3) 0.0652(9) Uani 1 1 d D . . . .
H4S1 H 0.886199 -0.075047 0.530540 0.078 Uiso 1 1 calc R U . . .
H4S2 H 0.790304 -0.066232 0.485539 0.078 Uiso 1 1 calc R U . . .
C5S C 0.8240(4) -0.2027(4) 0.5162(4) 0.0809(13) Uani 1 1 d D . . . .
H5S1 H 0.858273 -0.234532 0.563626 0.097 Uiso 1 1 calc R U . . .
H5S2 H 0.762988 -0.225442 0.517127 0.097 Uiso 1 1 calc R U . . .
C6S C 0.8605(5) -0.2295(4) 0.4312(5) 0.1000(18) Uani 1 1 d D . . . .
H6S1 H 0.857967 -0.297924 0.424219 0.150 Uiso 1 1 calc R U . . .
H6S2 H 0.826070 -0.199409 0.383750 0.150 Uiso 1 1 calc R U . . .
H6S3 H 0.921419 -0.208505 0.430281 0.150 Uiso 1 1 calc R U . . .
C1T C 1.0677(15) -0.1461(19) 0.3217(12) 0.181(11) Uani 0.486(10) 1 d D U P A 1
H1T1 H 1.062814 -0.213574 0.309586 0.272 Uiso 0.486(10) 1 calc R U P A 1
H1T2 H 1.128322 -0.125915 0.316381 0.272 Uiso 0.486(10) 1 calc R U P A 1
H1T3 H 1.050033 -0.133593 0.380639 0.272 Uiso 0.486(10) 1 calc R U P A 1
C2T C 1.0147(7) -0.0976(12) 0.2641(7) 0.098(4) Uani 0.486(10) 1 d D U P A 1
H2T1 H 0.953535 -0.118679 0.268864 0.118 Uiso 0.486(10) 1 calc R U P A 1
H2T2 H 1.031929 -0.110990 0.204519 0.118 Uiso 0.486(10) 1 calc R U P A 1
C3T C 1.0210(13) 0.0122(14) 0.2820(10) 0.138(6) Uani 0.486(10) 1 d D U P A 1
H3T1 H 1.083458 0.029217 0.290976 0.165 Uiso 0.486(10) 1 calc R U P A 1
H3T2 H 0.997973 0.045689 0.229487 0.165 Uiso 0.486(10) 1 calc R U P A 1
C4T C 0.9732(9) 0.0475(13) 0.3582(9) 0.108(4) Uani 0.486(10) 1 d D U P A 1
H4T1 H 1.008553 0.032833 0.411857 0.130 Uiso 0.486(10) 1 calc R U P A 1
H4T2 H 0.917336 0.012769 0.360514 0.130 Uiso 0.486(10) 1 calc R U P A 1
C5T C 0.9532(10) 0.1538(13) 0.3567(8) 0.107(4) Uani 0.486(10) 1 d D U P A 1
H5T1 H 1.008320 0.190081 0.355657 0.129 Uiso 0.486(10) 1 calc R U P A 1
H5T2 H 0.916525 0.169892 0.304225 0.129 Uiso 0.486(10) 1 calc R U P A 1
C6T C 0.9068(14) 0.1774(15) 0.4350(12) 0.122(7) Uani 0.486(10) 1 d D U P A 1
H6T1 H 0.893556 0.244879 0.435122 0.183 Uiso 0.486(10) 1 calc R U P A 1
H6T2 H 0.852216 0.141519 0.435305 0.183 Uiso 0.486(10) 1 calc R U P A 1
H6T3 H 0.943701 0.161640 0.486563 0.183 Uiso 0.486(10) 1 calc R U P A 1
C1U C 1.0720(15) -0.049(2) 0.2996(15) 0.206(12) Uani 0.514(10) 1 d D U P A 2
H1U1 H 1.073791 -0.117960 0.298986 0.309 Uiso 0.514(10) 1 calc R U P A 2
H1U2 H 1.067743 -0.025499 0.239971 0.309 Uiso 0.514(10) 1 calc R U P A 2
H1U3 H 1.125376 -0.024777 0.329251 0.309 Uiso 0.514(10) 1 calc R U P A 2
C2U C 0.9992(17) -0.0190(18) 0.343(2) 0.213(12) Uani 0.514(10) 1 d D U P A 2
H2U1 H 1.002707 -0.042561 0.403547 0.255 Uiso 0.514(10) 1 calc R U P A 2
H2U2 H 0.944840 -0.043286 0.313905 0.255 Uiso 0.514(10) 1 calc R U P A 2
C3U C 0.999(2) 0.0934(17) 0.342(2) 0.216(12) Uani 0.514(10) 1 d D U P A 2
H3U1 H 1.060341 0.116165 0.345528 0.259 Uiso 0.514(10) 1 calc R U P A 2
H3U2 H 0.971038 0.115709 0.287153 0.259 Uiso 0.514(10) 1 calc R U P A 2
C4U C 0.9518(16) 0.1347(15) 0.4167(18) 0.168(9) Uani 0.514(10) 1 d D U P A 2
H4U1 H 0.991819 0.131200 0.468925 0.202 Uiso 0.514(10) 1 calc R U P A 2
H4U2 H 0.901557 0.093213 0.427022 0.202 Uiso 0.514(10) 1 calc R U P A 2
C5U C 0.9163(12) 0.2386(16) 0.4097(15) 0.168(9) Uani 0.514(10) 1 d D U P A 2
H5U1 H 0.958477 0.282714 0.385237 0.202 Uiso 0.514(10) 1 calc R U P A 2
H5U2 H 0.858899 0.243059 0.377489 0.202 Uiso 0.514(10) 1 calc R U P A 2
C6U C 0.9103(16) 0.249(2) 0.4990(17) 0.231(14) Uani 0.514(10) 1 d D U P A 2
H6U1 H 0.888273 0.311779 0.511672 0.346 Uiso 0.514(10) 1 calc R U P A 2
H6U2 H 0.870187 0.201396 0.520211 0.346 Uiso 0.514(10) 1 calc R U P A 2
H6U3 H 0.968237 0.240442 0.527840 0.346 Uiso 0.514(10) 1 calc R U P A 2

loop_
_atom_site_aniso_label
_atom_site_aniso_U_11
_atom_site_aniso_U_22
_atom_site_aniso_U_33
_atom_site_aniso_U_23
_atom_site_aniso_U_13
_atom_site_aniso_U_12
Ga1 0.01787(10) 0.01552(11) 0.01796(11) -0.00146(9) 0.00219(7) -0.00153(8)
P1 0.0205(2) 0.0153(2) 0.0234(2) -0.00088(18) -0.00405(17) 0.00103(17)
P2 0.01522(19) 0.0131(2) 0.01505(19) 0.00022(16) 0.00185(15) 0.00037(15)
C1 0.0189(8) 0.0172(8) 0.0176(9) 0.0013(7) 0.0041(7) 0.0014(7)
S1 0.0285(2) 0.0144(2) 0.0295(2) -0.00195(18) -0.00573(19) 0.00235(18)
S2 0.0206(2) 0.0210(2) 0.0243(2) 0.00307(17) -0.00308(17) 0.00179(16)
N1 0.0177(7) 0.0174(7) 0.0157(7) -0.0008(6) 0.0017(6) -0.0027(6)
N2 0.0181(7) 0.0187(8) 0.0169(7) -0.0020(6) 0.0038(6) -0.0008(6)
N3 0.0224(8) 0.0192(8) 0.0191(8) -0.0040(6) 0.0036(6) -0.0011(6)
N4 0.0190(7) 0.0196(8) 0.0220(8) 0.0000(6) 0.0028(6) -0.0024(6)
C2 0.0240(9) 0.0228(9) 0.0182(9) -0.0014(7) 0.0020(7) -0.0052(8)
C3 0.0229(9) 0.0236(10) 0.0180(9) -0.0023(7) 0.0027(7) -0.0029(7)
C4 0.0199(9) 0.0181(9) 0.0181(9) 0.0001(7) 0.0032(7) -0.0040(7)
C5 0.0236(9) 0.0181(9) 0.0197(9) -0.0006(7) 0.0023(7) -0.0029(7)
C6 0.0308(10) 0.0228(10) 0.0235(10) 0.0057(8) 0.0028(8) -0.0010(8)
C7 0.0330(11) 0.0379(13) 0.0254(11) 0.0106(9) 0.0108(9) -0.0027(9)
C8 0.0265(10) 0.0379(12) 0.0267(11) 0.0055(9) 0.0106(8) 0.0033(9)
C9 0.0217(9) 0.0247(10) 0.0206(9) 0.0004(8) 0.0035(7) -0.0021(8)
C10 0.0260(9) 0.0176(9) 0.0226(9) 0.0019(7) 0.0022(7) 0.0021(7)
C11 0.0289(11) 0.0340(11) 0.0303(11) 0.0028(9) -0.0019(9) 0.0060(9)
C12 0.0400(12) 0.0218(11) 0.0373(12) -0.0051(9) 0.0006(9) 0.0038(9)
C13 0.0209(9) 0.0265(10) 0.0233(9) 0.0005(8) 0.0043(7) 0.0036(8)
C14 0.0491(14) 0.0293(13) 0.0346(14) -0.0041(10) 0.0028(11) 0.0046(10)
C15 0.0221(11) 0.0487(15) 0.0429(14) 0.0108(12) 0.0034(9) 0.0037(10)
C16 0.0203(9) 0.0219(10) 0.0177(9) -0.0026(7) 0.0047(7) -0.0008(7)
C17 0.0240(9) 0.0230(10) 0.0224(10) -0.0014(8) 0.0053(8) 0.0007(8)
C18 0.0277(10) 0.0300(11) 0.0331(12) 0.0000(9) 0.0102(9) 0.0064(9)
C19 0.0293(11) 0.0400(13) 0.0347(12) 0.0019(10) 0.0164(9) 0.0026(9)
C20 0.0302(11) 0.0331(12) 0.0323(11) 0.0071(9) 0.0135(9) -0.0001(9)
C21 0.0246(10) 0.0238(10) 0.0224(9) 0.0002(8) 0.0059(8) 0.0004(8)
C22 0.0254(10) 0.0197(10) 0.0307(11) -0.0006(8) 0.0076(8) 0.0034(8)
C23 0.0297(11) 0.0289(12) 0.0380(12) 0.0056(10) 0.0050(9) 0.0040(9)
C24 0.0413(13) 0.0250(12) 0.0447(14) -0.0088(11) 0.0101(11) -0.0003(10)
C25 0.0253(9) 0.0250(10) 0.0247(11) 0.0044(8) 0.0066(8) -0.0006(8)
C26 0.0420(14) 0.0274(12) 0.0497(15) -0.0053(11) 0.0067(11) 0.0011(10)
C27 0.0445(14) 0.0514(16) 0.0331(14) 0.0044(12) -0.0075(11) 0.0029(12)
C28 0.0286(10) 0.0249(10) 0.0201(10) -0.0025(8) 0.0011(8) -0.0021(8)
C29 0.0237(10) 0.0365(12) 0.0243(10) -0.0044(9) -0.0038(8) -0.0053(9)
C30 0.0207(9) 0.0246(10) 0.0278(10) -0.0012(8) 0.0001(8) -0.0025(8)
C31 0.0364(12) 0.0474(15) 0.0223(10) -0.0090(10) 0.0033(9) -0.0100(11)
C32 0.0249(11) 0.0492(15) 0.0349(13) -0.0056(11) 0.0013(9) -0.0145(10)
C33 0.0243(10) 0.0261(11) 0.0185(9) -0.0061(8) 0.0037(7) -0.0032(8)
C34 0.0334(11) 0.0292(12) 0.0179(9) -0.0061(8) 0.0028(8) -0.0081(8)
C35 0.0381(12) 0.0455(16) 0.0225(10) -0.0067(9) 0.0099(9) -0.0164(10)
C36 0.0272(11) 0.0621(17) 0.0293(12) -0.0135(12) 0.0090(9) -0.0075(11)
C37 0.0290(11) 0.0477(14) 0.0293(12) -0.0113(11) 0.0032(9) 0.0062(10)
C38 0.0284(10) 0.0310(11) 0.0226(10) -0.0084(9) 0.0021(8) 0.0018(9)
C39 0.0475(14) 0.0269(12) 0.0231(11) 0.0012(9) 0.0046(9) -0.0059(10)
C40 0.076(2) 0.0282(13) 0.0278(12) -0.0018(10) 0.0084(12) -0.0107(13)
C41 0.081(2) 0.0364(14) 0.0258(12) 0.0012(11) -0.0046(13) -0.0044(14)
C42 0.0371(12) 0.0251(11) 0.0325(12) -0.0057(9) 0.0029(9) 0.0082(9)
C43 0.0503(16) 0.0433(15) 0.0439(15) 0.0026(12) 0.0019(13) 0.0183(13)
C44 0.081(2) 0.0295(14) 0.0560(19) -0.0108(13) -0.0066(17) -0.0020(15)
C45 0.0185(8) 0.0215(9) 0.0235(10) 0.0005(7) 0.0035(7) -0.0063(7)
C46 0.0211(9) 0.0255(11) 0.0292(11) -0.0016(8) 0.0053(8) -0.0062(7)
C47 0.0258(10) 0.0393(13) 0.0312(12) -0.0044(10) 0.0091(9) -0.0038(9)
C48 0.0290(11) 0.0467(14) 0.0282(11) 0.0046(10) 0.0085(9) -0.0077(10)
C49 0.0304(11) 0.0326(12) 0.0308(11) 0.0082(9) 0.0027(9) -0.0066(9)
C50 0.0235(9) 0.0239(10) 0.0294(11) 0.0010(8) 0.0023(8) -0.0048(8)
C51 0.0235(10) 0.0239(11) 0.0386(13) -0.0004(9) 0.0064(9) 0.0019(8)
C52 0.0337(12) 0.0291(12) 0.0606(17) -0.0099(12) 0.0104(11) 0.0011(10)
C53 0.0311(12) 0.0400(16) 0.075(2) 0.0043(14) -0.0077(13) 0.0000(11)
C54 0.0354(12) 0.0216(10) 0.0349(12) 0.0016(9) 0.0013(9) 0.0015(9)
C55 0.0398(13) 0.0267(12) 0.0493(15) 0.0030(11) -0.0031(11) 0.0062(10)
C56 0.0541(18) 0.0358(16) 0.077(2) -0.0202(15) -0.0156(16) 0.0036(13)
C1S 0.101(3) 0.076(3) 0.062(2) 0.003(2) -0.023(2) -0.013(3)
C2S 0.0535(18) 0.060(2) 0.069(2) 0.0136(18) -0.0149(16) -0.0075(16)
C3S 0.0553(19) 0.059(2) 0.062(2) 0.0184(17) -0.0177(16) -0.0134(15)
C4S 0.0598(19) 0.065(2) 0.070(2) 0.016(2) -0.0080(16) -0.0056(19)
C5S 0.084(3) 0.063(3) 0.094(4) 0.003(2) -0.010(3) -0.006(2)
C6S 0.109(4) 0.076(3) 0.116(5) -0.013(3) 0.017(4) -0.002(3)
C1T 0.20(2) 0.24(2) 0.114(13) 0.033(15) 0.061(13) 0.10(2)
C2T 0.066(5) 0.167(11) 0.063(5) 0.000(7) 0.019(4) 0.006(7)
C3T 0.137(13) 0.193(12) 0.087(9) 0.036(9) 0.040(9) 0.045(12)
C4T 0.076(7) 0.177(12) 0.073(7) -0.003(8) 0.017(5) -0.006(9)
C5T 0.091(8) 0.163(12) 0.068(7) 0.030(8) -0.002(6) -0.002(8)
C6T 0.147(17) 0.123(14) 0.098(10) -0.009(10) 0.035(11) -0.065(12)
C1U 0.158(18) 0.30(3) 0.16(2) 0.05(2) -0.036(14) 0.06(2)
C2U 0.150(19) 0.200(19) 0.29(3) 0.00(2) 0.032(19) -0.052(18)
C3U 0.22(3) 0.185(19) 0.24(3) 0.01(2) 0.00(2) -0.066(17)
C4U 0.15(2) 0.153(16) 0.20(2) 0.063(14) -0.033(16) -0.041(13)
C5U 0.091(10) 0.195(18) 0.21(2) 0.088(16) -0.054(12) -0.014(11)
C6U 0.136(17) 0.29(3) 0.27(2) 0.03(3) 0.03(2) 0.06(2)

loop_
_atom_type_symbol
_atom_type_description
_atom_type_scat_dispersion_real
_atom_type_scat_dispersion_imag
_atom_type_scat_source
C C 0.0181 0.0091 'International Tables Vol C Tables 4.2.6.8 and 6.1.1.4'
H H 0.0000 0.0000 'International Tables Vol C Tables 4.2.6.8 and 6.1.1.4'
N N 0.0311 0.0180 'International Tables Vol C Tables 4.2.6.8 and 6.1.1.4'
P P 0.2955 0.4335 'International Tables Vol C Tables 4.2.6.8 and 6.1.1.4'
S S 0.3331 0.5567 'International Tables Vol C Tables 4.2.6.8 and 6.1.1.4'
Ga Ga -1.2846 0.7763 'International Tables Vol C Tables 4.2.6.8 and 6.1.1.4'

loop_
_geom_angle_atom_site_label_1
_geom_angle_atom_site_label_2
_geom_angle_atom_site_label_3
_geom_angle
_geom_angle_site_symmetry_1
_geom_angle_site_symmetry_3
_geom_angle_publ_flag
N4 Ga1 N3 94.01(7) . . ?
N4 Ga1 P1 118.53(5) . . ?
N3 Ga1 P1 120.68(5) . . ?
N4 Ga1 S1 109.90(5) . . ?
N3 Ga1 S1 106.85(5) . . ?
P1 Ga1 S1 106.067(19) . . ?
P2 P1 Ga1 95.89(2) . . ?
N1 P2 N2 92.44(8) . . ?
N1 P2 C1 107.21(8) . . ?
N2 P2 C1 104.63(9) . . ?
N1 P2 P1 116.30(6) . . ?
N2 P2 P1 119.27(6) . . ?
C1 P2 P1 114.32(7) . . ?
S2 C1 S1 120.71(12) . . ?
S2 C1 P2 117.52(12) . . ?
S1 C1 P2 121.71(11) . . ?
C1 S1 Ga1 101.45(7) . . ?
C4 N1 C2 115.78(15) . . ?
C4 N1 P2 129.42(13) . . ?
C2 N1 P2 114.40(13) . . ?
C16 N2 C3 117.12(16) . . ?
C16 N2 P2 129.37(14) . . ?
C3 N2 P2 113.41(13) . . ?
C28 N3 C33 118.72(17) . . ?
C28 N3 Ga1 121.83(14) . . ?
C33 N3 Ga1 119.44(13) . . ?
C30 N4 C45 118.23(17) . . ?
C30 N4 Ga1 122.05(15) . . ?
C45 N4 Ga1 119.68(13) . . ?
N1 C2 C3 107.77(16) . . ?
N1 C2 H2A 110.2 . . ?
C3 C2 H2A 110.2 . . ?
N1 C2 H2B 110.2 . . ?
C3 C2 H2B 110.2 . . ?
H2A C2 H2B 108.5 . . ?
N2 C3 C2 107.00(16) . . ?
N2 C3 H3A 110.3 . . ?
C2 C3 H3A 110.3 . . ?
N2 C3 H3B 110.3 . . ?
C2 C3 H3B 110.3 . . ?
H3A C3 H3B 108.6 . . ?
C9 C4 C5 120.56(18) . . ?
C9 C4 N1 119.11(18) . . ?
C5 C4 N1 119.99(18) . . ?
C6 C5 C4 118.49(19) . . ?
C6 C5 C10 117.97(19) . . ?
C4 C5 C10 123.48(18) . . ?
C7 C6 C5 121.5(2) . . ?
C7 C6 H6 119.3 . . ?
C5 C6 H6 119.3 . . ?
C6 C7 C8 119.6(2) . . ?
C6 C7 H7 120.2 . . ?
C8 C7 H7 120.2 . . ?
C7 C8 C9 121.2(2) . . ?
C7 C8 H8 119.4 . . ?
C9 C8 H8 119.4 . . ?
C8 C9 C4 118.6(2) . . ?
C8 C9 C13 119.14(19) . . ?
C4 C9 C13 122.21(18) . . ?
C5 C10 C11 112.59(18) . . ?
C5 C10 C12 110.41(18) . . ?
C11 C10 C12 109.84(19) . . ?
C5 C10 H10 107.9 . . ?
C11 C10 H10 107.9 . . ?
C12 C10 H10 107.9 . . ?
C10 C11 H11A 109.5 . . ?
C10 C11 H11B 109.5 . . ?
H11A C11 H11B 109.5 . . ?
C10 C11 H11C 109.5 . . ?
H11A C11 H11C 109.5 . . ?
H11B C11 H11C 109.5 . . ?
C10 C12 H12A 109.5 . . ?
C10 C12 H12B 109.5 . . ?
H12A C12 H12B 109.5 . . ?
C10 C12 H12C 109.5 . . ?
H12A C12 H12C 109.5 . . ?
H12B C12 H12C 109.5 . . ?
C9 C13 C14 109.83(18) . . ?
C9 C13 C15 112.9(2) . . ?
C14 C13 C15 111.4(2) . . ?
C9 C13 H13 107.5 . . ?
C14 C13 H13 107.5 . . ?
C15 C13 H13 107.5 . . ?
C13 C14 H14A 109.5 . . ?
C13 C14 H14B 109.5 . . ?
H14A C14 H14B 109.5 . . ?
C13 C14 H14C 109.5 . . ?
H14A C14 H14C 109.5 . . ?
H14B C14 H14C 109.5 . . ?
C13 C15 H15A 109.5 . . ?
C13 C15 H15B 109.5 . . ?
H15A C15 H15B 109.5 . . ?
C13 C15 H15C 109.5 . . ?
H15A C15 H15C 109.5 . . ?
H15B C15 H15C 109.5 . . ?
C21 C16 C17 120.72(19) . . ?
C21 C16 N2 120.52(18) . . ?
C17 C16 N2 118.56(18) . . ?
C18 C17 C16 118.4(2) . . ?
C18 C17 C22 118.7(2) . . ?
C16 C17 C22 122.81(18) . . ?
C19 C18 C17 121.2(2) . . ?
C19 C18 H18 119.4 . . ?
C17 C18 H18 119.4 . . ?
C20 C19 C18 119.8(2) . . ?
C20 C19 H19 120.1 . . ?
C18 C19 H19 120.1 . . ?
C19 C20 C21 121.2(2) . . ?
C19 C20 H20 119.4 . . ?
C21 C20 H20 119.4 . . ?
C20 C21 C16 118.3(2) . . ?
C20 C21 C25 118.8(2) . . ?
C16 C21 C25 122.76(19) . . ?
C17 C22 C24 110.65(19) . . ?
C17 C22 C23 111.73(19) . . ?
C24 C22 C23 110.8(2) . . ?
C17 C22 H22 107.8 . . ?
C24 C22 H22 107.8 . . ?
C23 C22 H22 107.8 . . ?
C22 C23 H23A 109.5 . . ?
C22 C23 H23B 109.5 . . ?
H23A C23 H23B 109.5 . . ?
C22 C23 H23C 109.5 . . ?
H23A C23 H23C 109.5 . . ?
H23B C23 H23C 109.5 . . ?
C22 C24 H24A 109.5 . . ?
C22 C24 H24B 109.5 . . ?
H24A C24 H24B 109.5 . . ?
C22 C24 H24C 109.5 . . ?
H24A C24 H24C 109.5 . . ?
H24B C24 H24C 109.5 . . ?
C21 C25 C26 112.34(19) . . ?
C21 C25 C27 110.3(2) . . ?
C26 C25 C27 110.2(2) . . ?
C21 C25 H25 108.0 . . ?
C26 C25 H25 108.0 . . ?
C27 C25 H25 108.0 . . ?
C25 C26 H26A 109.5 . . ?
C25 C26 H26B 109.5 . . ?
H26A C26 H26B 109.5 . . ?
C25 C26 H26C 109.5 . . ?
H26A C26 H26C 109.5 . . ?
H26B C26 H26C 109.5 . . ?
C25 C27 H27A 109.5 . . ?
C25 C27 H27B 109.5 . . ?
H27A C27 H27B 109.5 . . ?
C25 C27 H27C 109.5 . . ?
H27A C27 H27C 109.5 . . ?
H27B C27 H27C 109.5 . . ?
N3 C28 C29 124.0(2) . . ?
N3 C28 C31 120.6(2) . . ?
C29 C28 C31 115.4(2) . . ?
C28 C29 C30 128.0(2) . . ?
C28 C29 H29 116.0 . . ?
C30 C29 H29 116.0 . . ?
N4 C30 C29 123.95(19) . . ?
N4 C30 C32 121.2(2) . . ?
C29 C30 C32 114.8(2) . . ?
C28 C31 H31A 109.5 . . ?
C28 C31 H31B 109.5 . . ?
H31A C31 H31B 109.5 . . ?
C28 C31 H31C 109.5 . . ?
H31A C31 H31C 109.5 . . ?
H31B C31 H31C 109.5 . . ?
C30 C32 H32A 109.5 . . ?
C30 C32 H32B 109.5 . . ?
H32A C32 H32B 109.5 . . ?
C30 C32 H32C 109.5 . . ?
H32A C32 H32C 109.5 . . ?
H32B C32 H32C 109.5 . . ?
C34 C33 C38 121.2(2) . . ?
C34 C33 N3 120.4(2) . . ?
C38 C33 N3 118.3(2) . . ?
C33 C34 C35 117.7(2) . . ?
C33 C34 C39 123.3(2) . . ?
C35 C34 C39 119.0(2) . . ?
C36 C35 C34 121.6(2) . . ?
C36 C35 H35 119.2 . . ?
C34 C35 H35 119.2 . . ?
C35 C36 C37 120.0(2) . . ?
C35 C36 H36 120.0 . . ?
C37 C36 H36 120.0 . . ?
C36 C37 C38 121.1(3) . . ?
C36 C37 H37 119.5 . . ?
C38 C37 H37 119.5 . . ?
C37 C38 C33 118.4(2) . . ?
C37 C38 C42 119.4(2) . . ?
C33 C38 C42 122.2(2) . . ?
C34 C39 C40 111.4(2) . . ?
C34 C39 C41 111.0(2) . . ?
C40 C39 C41 108.7(2) . . ?
C34 C39 H39 108.5 . . ?
C40 C39 H39 108.5 . . ?
C41 C39 H39 108.5 . . ?
C39 C40 H40A 109.5 . . ?
C39 C40 H40B 109.5 . . ?
H40A C40 H40B 109.5 . . ?
C39 C40 H40C 109.5 . . ?
H40A C40 H40C 109.5 . . ?
H40B C40 H40C 109.5 . . ?
C39 C41 H41A 109.5 . . ?
C39 C41 H41B 109.5 . . ?
H41A C41 H41B 109.5 . . ?
C39 C41 H41C 109.5 . . ?
H41A C41 H41C 109.5 . . ?
H41B C41 H41C 109.5 . . ?
C38 C42 C43 113.1(2) . . ?
C38 C42 C44 110.7(2) . . ?
C43 C42 C44 109.8(2) . . ?
C38 C42 H42 107.7 . . ?
C43 C42 H42 107.7 . . ?
C44 C42 H42 107.7 . . ?
C42 C43 H43A 109.5 . . ?
C42 C43 H43B 109.5 . . ?
H43A C43 H43B 109.5 . . ?
C42 C43 H43C 109.5 . . ?
H43A C43 H43C 109.5 . . ?
H43B C43 H43C 109.5 . . ?
C42 C44 H44A 109.5 . . ?
C42 C44 H44B 109.5 . . ?
H44A C44 H44B 109.5 . . ?
C42 C44 H44C 109.5 . . ?
H44A C44 H44C 109.5 . . ?
H44B C44 H44C 109.5 . . ?
C46 C45 C50 122.0(2) . . ?
C46 C45 N4 119.63(19) . . ?
C50 C45 N4 118.36(19) . . ?
C45 C46 C47 117.5(2) . . ?
C45 C46 C51 123.2(2) . . ?
C47 C46 C51 119.3(2) . . ?
C48 C47 C46 121.1(2) . . ?
C48 C47 H47 119.4 . . ?
C46 C47 H47 119.4 . . ?
C47 C48 C49 120.4(2) . . ?
C47 C48 H48 119.8 . . ?
C49 C48 H48 119.8 . . ?
C48 C49 C50 120.9(2) . . ?
C48 C49 H49 119.6 . . ?
C50 C49 H49 119.6 . . ?
C49 C50 C45 118.1(2) . . ?
C49 C50 C54 119.4(2) . . ?
C45 C50 C54 122.5(2) . . ?
C52 C51 C46 111.8(2) . . ?
C52 C51 C53 108.3(2) . . ?
C46 C51 C53 111.2(2) . . ?
C52 C51 H51 108.5 . . ?
C46 C51 H51 108.5 . . ?
C53 C51 H51 108.5 . . ?
C51 C52 H52A 109.5 . . ?
C51 C52 H52B 109.5 . . ?
H52A C52 H52B 109.5 . . ?
C51 C52 H52C 109.5 . . ?
H52A C52 H52C 109.5 . . ?
H52B C52 H52C 109.5 . . ?
C51 C53 H53A 109.5 . . ?
C51 C53 H53B 109.5 . . ?
H53A C53 H53B 109.5 . . ?
C51 C53 H53C 109.5 . . ?
H53A C53 H53C 109.5 . . ?
H53B C53 H53C 109.5 . . ?
C50 C54 C55 112.6(2) . . ?
C50 C54 C56 111.0(2) . . ?
C55 C54 C56 109.8(2) . . ?
C50 C54 H54 107.8 . . ?
C55 C54 H54 107.8 . . ?
C56 C54 H54 107.8 . . ?
C54 C55 H55A 109.5 . . ?
C54 C55 H55B 109.5 . . ?
H55A C55 H55B 109.5 . . ?
C54 C55 H55C 109.5 . . ?
H55A C55 H55C 109.5 . . ?
H55B C55 H55C 109.5 . . ?
C54 C56 H56A 109.5 . . ?
C54 C56 H56B 109.5 . . ?
H56A C56 H56B 109.5 . . ?
C54 C56 H56C 109.5 . . ?
H56A C56 H56C 109.5 . . ?
H56B C56 H56C 109.5 . . ?
C2S C1S H1S1 109.5 . . ?
C2S C1S H1S2 109.5 . . ?
H1S1 C1S H1S2 109.5 . . ?
C2S C1S H1S3 109.5 . . ?
H1S1 C1S H1S3 109.5 . . ?
H1S2 C1S H1S3 109.5 . . ?
C1S C2S C3S 113.9(4) . . ?
C1S C2S H2S1 108.8 . . ?
C3S C2S H2S1 108.8 . . ?
C1S C2S H2S2 108.8 . . ?
C3S C2S H2S2 108.8 . . ?
H2S1 C2S H2S2 107.7 . . ?
C4S C3S C2S 115.4(3) . . ?
C4S C3S H3S1 108.4 . . ?
C2S C3S H3S1 108.4 . . ?
C4S C3S H3S2 108.4 . . ?
C2S C3S H3S2 108.4 . . ?
H3S1 C3S H3S2 107.5 . . ?
C3S C4S C5S 114.1(4) . . ?
C3S C4S H4S1 108.7 . . ?
C5S C4S H4S1 108.7 . . ?
C3S C4S H4S2 108.7 . . ?
C5S C4S H4S2 108.7 . . ?
H4S1 C4S H4S2 107.6 . . ?
C6S C5S C4S 113.3(5) . . ?
C6S C5S H5S1 108.9 . . ?
C4S C5S H5S1 108.9 . . ?
C6S C5S H5S2 108.9 . . ?
C4S C5S H5S2 108.9 . . ?
H5S1 C5S H5S2 107.7 . . ?
C5S C6S H6S1 109.5 . . ?
C5S C6S H6S2 109.5 . . ?
H6S1 C6S H6S2 109.5 . . ?
C5S C6S H6S3 109.5 . . ?
H6S1 C6S H6S3 109.5 . . ?
H6S2 C6S H6S3 109.5 . . ?
C2T C1T H1T1 109.5 . . ?
C2T C1T H1T2 109.5 . . ?
H1T1 C1T H1T2 109.5 . . ?
C2T C1T H1T3 109.5 . . ?
H1T1 C1T H1T3 109.5 . . ?
H1T2 C1T H1T3 109.5 . . ?
C1T C2T C3T 110.8(17) . . ?
C1T C2T H2T1 109.5 . . ?
C3T C2T H2T1 109.5 . . ?
C1T C2T H2T2 109.5 . . ?
C3T C2T H2T2 109.5 . . ?
H2T1 C2T H2T2 108.1 . . ?
C4T C3T C2T 115.8(14) . . ?
C4T C3T H3T1 108.3 . . ?
C2T C3T H3T1 108.3 . . ?
C4T C3T H3T2 108.3 . . ?
C2T C3T H3T2 108.3 . . ?
H3T1 C3T H3T2 107.4 . . ?
C3T C4T C5T 114.8(13) . . ?
C3T C4T H4T1 108.6 . . ?
C5T C4T H4T1 108.6 . . ?
C3T C4T H4T2 108.6 . . ?
C5T C4T H4T2 108.6 . . ?
H4T1 C4T H4T2 107.6 . . ?
C6T C5T C4T 108.3(13) . . ?
C6T C5T H5T1 110.0 . . ?
C4T C5T H5T1 110.0 . . ?
C6T C5T H5T2 110.0 . . ?
C4T C5T H5T2 110.0 . . ?
H5T1 C5T H5T2 108.4 . . ?
C5T C6T H6T1 109.5 . . ?
C5T C6T H6T2 109.5 . . ?
H6T1 C6T H6T2 109.5 . . ?
C5T C6T H6T3 109.5 . . ?
H6T1 C6T H6T3 109.5 . . ?
H6T2 C6T H6T3 109.5 . . ?
C2U C1U H1U1 109.5 . . ?
C2U C1U H1U2 109.5 . . ?
H1U1 C1U H1U2 109.5 . . ?
C2U C1U H1U3 109.5 . . ?
H1U1 C1U H1U3 109.5 . . ?
H1U2 C1U H1U3 109.5 . . ?
C1U C2U C3U 108(2) . . ?
C1U C2U H2U1 110.2 . . ?
C3U C2U H2U1 110.2 . . ?
C1U C2U H2U2 110.2 . . ?
C3U C2U H2U2 110.2 . . ?
H2U1 C2U H2U2 108.5 . . ?
C4U C3U C2U 113(2) . . ?
C4U C3U H3U1 109.1 . . ?
C2U C3U H3U1 109.1 . . ?
C4U C3U H3U2 109.1 . . ?
C2U C3U H3U2 109.1 . . ?
H3U1 C3U H3U2 107.8 . . ?
C3U C4U C5U 119(2) . . ?
C3U C4U H4U1 107.5 . . ?
C5U C4U H4U1 107.5 . . ?
C3U C4U H4U2 107.5 . . ?
C5U C4U H4U2 107.5 . . ?
H4U1 C4U H4U2 107.0 . . ?
C6U C5U C4U 94.0(18) . . ?
C6U C5U H5U1 112.9 . . ?
C4U C5U H5U1 112.9 . . ?
C6U C5U H5U2 112.9 . . ?
C4U C5U H5U2 112.9 . . ?
H5U1 C5U H5U2 110.3 . . ?
C5U C6U H6U1 109.5 . . ?
C5U C6U H6U2 109.5 . . ?
H6U1 C6U H6U2 109.5 . . ?
C5U C6U H6U3 109.5 . . ?
H6U1 C6U H6U3 109.5 . . ?
H6U2 C6U H6U3 109.5 . . ?

loop_
_geom_bond_atom_site_label_1
_geom_bond_atom_site_label_2
_geom_bond_distance
_geom_bond_site_symmetry_2
_geom_bond_publ_flag
Ga1 N4 1.9832(17) . ?
Ga1 N3 1.9858(17) . ?
Ga1 P1 2.2874(5) . ?
Ga1 S1 2.2935(5) . ?
P1 P2 2.0630(6) . ?
P2 N1 1.6762(16) . ?
P2 N2 1.6808(17) . ?
P2 C1 1.877(2) . ?
C1 S2 1.6477(19) . ?
C1 S1 1.715(2) . ?
N1 C4 1.446(2) . ?
N1 C2 1.470(3) . ?
N2 C16 1.443(2) . ?
N2 C3 1.471(3) . ?
N3 C28 1.331(3) . ?
N3 C33 1.449(3) . ?
N4 C30 1.326(3) . ?
N4 C45 1.452(3) . ?
C2 C3 1.535(3) . ?
C2 H2A 0.9900 . ?
C2 H2B 0.9900 . ?
C3 H3A 0.9900 . ?
C3 H3B 0.9900 . ?
C4 C9 1.406(3) . ?
C4 C5 1.408(3) . ?
C5 C6 1.395(3) . ?
C5 C10 1.517(3) . ?
C6 C7 1.381(3) . ?
C6 H6 0.9500 . ?
C7 C8 1.383(4) . ?
C7 H7 0.9500 . ?
C8 C9 1.397(3) . ?
C8 H8 0.9500 . ?
C9 C13 1.514(3) . ?
C10 C11 1.529(3) . ?
C10 C12 1.534(3) . ?
C10 H10 1.0000 . ?
C11 H11A 0.9800 . ?
C11 H11B 0.9800 . ?
C11 H11C 0.9800 . ?
C12 H12A 0.9800 . ?
C12 H12B 0.9800 . ?
C12 H12C 0.9800 . ?
C13 C14 1.522(3) . ?
C13 C15 1.529(3) . ?
C13 H13 1.0000 . ?
C14 H14A 0.9800 . ?
C14 H14B 0.9800 . ?
C14 H14C 0.9800 . ?
C15 H15A 0.9800 . ?
C15 H15B 0.9800 . ?
C15 H15C 0.9800 . ?
C16 C21 1.407(3) . ?
C16 C17 1.410(3) . ?
C17 C18 1.398(3) . ?
C17 C22 1.517(3) . ?
C18 C19 1.383(4) . ?
C18 H18 0.9500 . ?
C19 C20 1.383(4) . ?
C19 H19 0.9500 . ?
C20 C21 1.401(3) . ?
C20 H20 0.9500 . ?
C21 C25 1.515(3) . ?
C22 C24 1.531(3) . ?
C22 C23 1.534(3) . ?
C22 H22 1.0000 . ?
C23 H23A 0.9800 . ?
C23 H23B 0.9800 . ?
C23 H23C 0.9800 . ?
C24 H24A 0.9800 . ?
C24 H24B 0.9800 . ?
C24 H24C 0.9800 . ?
C25 C26 1.522(3) . ?
C25 C27 1.525(3) . ?
C25 H25 1.0000 . ?
C26 H26A 0.9800 . ?
C26 H26B 0.9800 . ?
C26 H26C 0.9800 . ?
C27 H27A 0.9800 . ?
C27 H27B 0.9800 . ?
C27 H27C 0.9800 . ?
C28 C29 1.397(3) . ?
C28 C31 1.515(3) . ?
C29 C30 1.399(3) . ?
C29 H29 0.9500 . ?
C30 C32 1.513(3) . ?
C31 H31A 0.9800 . ?
C31 H31B 0.9800 . ?
C31 H31C 0.9800 . ?
C32 H32A 0.9800 . ?
C32 H32B 0.9800 . ?
C32 H32C 0.9800 . ?
C33 C34 1.402(3) . ?
C33 C38 1.410(3) . ?
C34 C35 1.406(3) . ?
C34 C39 1.509(4) . ?
C35 C36 1.372(4) . ?
C35 H35 0.9500 . ?
C36 C37 1.380(4) . ?
C36 H36 0.9500 . ?
C37 C38 1.393(3) . ?
C37 H37 0.9500 . ?
C38 C42 1.521(4) . ?
C39 C40 1.529(4) . ?
C39 C41 1.541(3) . ?
C39 H39 1.0000 . ?
C40 H40A 0.9800 . ?
C40 H40B 0.9800 . ?
C40 H40C 0.9800 . ?
C41 H41A 0.9800 . ?
C41 H41B 0.9800 . ?
C41 H41C 0.9800 . ?
C42 C43 1.529(4) . ?
C42 C44 1.533(4) . ?
C42 H42 1.0000 . ?
C43 H43A 0.9800 . ?
C43 H43B 0.9800 . ?
C43 H43C 0.9800 . ?
C44 H44A 0.9800 . ?
C44 H44B 0.9800 . ?
C44 H44C 0.9800 . ?
C45 C46 1.402(3) . ?
C45 C50 1.408(3) . ?
C46 C47 1.409(3) . ?
C46 C51 1.520(3) . ?
C47 C48 1.378(4) . ?
C47 H47 0.9500 . ?
C48 C49 1.385(4) . ?
C48 H48 0.9500 . ?
C49 C50 1.394(3) . ?
C49 H49 0.9500 . ?
C50 C54 1.520(3) . ?
C51 C52 1.519(4) . ?
C51 C53 1.539(3) . ?
C51 H51 1.0000 . ?
C52 H52A 0.9800 . ?
C52 H52B 0.9800 . ?
C52 H52C 0.9800 . ?
C53 H53A 0.9800 . ?
C53 H53B 0.9800 . ?
C53 H53C 0.9800 . ?
C54 C55 1.525(4) . ?
C54 C56 1.530(4) . ?
C54 H54 1.0000 . ?
C55 H55A 0.9800 . ?
C55 H55B 0.9800 . ?
C55 H55C 0.9800 . ?
C56 H56A 0.9800 . ?
C56 H56B 0.9800 . ?
C56 H56C 0.9800 . ?
C1S C2S 1.508(7) . ?
C1S H1S1 0.9800 . ?
C1S H1S2 0.9800 . ?
C1S H1S3 0.9800 . ?
C2S C3S 1.520(6) . ?
C2S H2S1 0.9900 . ?
C2S H2S2 0.9900 . ?
C3S C4S 1.500(6) . ?
C3S H3S1 0.9900 . ?
C3S H3S2 0.9900 . ?
C4S C5S 1.512(7) . ?
C4S H4S1 0.9900 . ?
C4S H4S2 0.9900 . ?
C5S C6S 1.504(8) . ?
C5S H5S1 0.9900 . ?
C5S H5S2 0.9900 . ?
C6S H6S1 0.9800 . ?
C6S H6S2 0.9800 . ?
C6S H6S3 0.9800 . ?
C1T C2T 1.361(19) . ?
C1T H1T1 0.9800 . ?
C1T H1T2 0.9800 . ?
C1T H1T3 0.9800 . ?
C2T C3T 1.59(2) . ?
C2T H2T1 0.9900 . ?
C2T H2T2 0.9900 . ?
C3T C4T 1.506(17) . ?
C3T H3T1 0.9900 . ?
C3T H3T2 0.9900 . ?
C4T C5T 1.54(2) . ?
C4T H4T1 0.9900 . ?
C4T H4T2 0.9900 . ?
C5T C6T 1.475(18) . ?
C5T H5T1 0.9900 . ?
C5T H5T2 0.9900 . ?
C6T H6T1 0.9800 . ?
C6T H6T2 0.9800 . ?
C6T H6T3 0.9800 . ?
C1U C2U 1.40(2) . ?
C1U H1U1 0.9800 . ?
C1U H1U2 0.9800 . ?
C1U H1U3 0.9800 . ?
C2U C3U 1.60(2) . ?
C2U H2U1 0.9900 . ?
C2U H2U2 0.9900 . ?
C3U C4U 1.51(2) . ?
C3U H3U1 0.9900 . ?
C3U H3U2 0.9900 . ?
C4U C5U 1.58(2) . ?
C4U H4U1 0.9900 . ?
C4U H4U2 0.9900 . ?
C5U C6U 1.40(2) . ?
C5U H5U1 0.9900 . ?
C5U H5U2 0.9900 . ?
C6U H6U1 0.9800 . ?
C6U H6U2 0.9800 . ?
C6U H6U3 0.9800 . ?
